data_4321202
loop_
_publ_author_name
'Corey T. Cunningham'
'Jeffrey J. Moore'
'Kurstan L. H. Cunningham'
'Phillip E. Fanwick'
'David R. McMillin'

_publ_contact_author_address
;    Department of Chemistry
     Purdue University
     W. Lafayette
     IN 47907
     USA
;
_publ_contact_author_email mcmillin@purdue.edu
_publ_contact_author_fax 1(765)4940239
_publ_contact_author_name 'David R. McMillin'
_publ_contact_author_phone 1(765)4945451
_publ_section_title
;
 Structural and Photophysical Studies of Cu(NN)2+Systems in the Solid
 State. Emission at Last from Complexes with Simple 1,10-Phenanthroline
 Ligands
;
_journal_name_full 'Inorganic Chemistry'
_journal_page_first 3638
_journal_page_last 3644
_journal_paper_doi 10.1021/ic000082s
_journal_volume 39
_journal_year 2000
_chemical_formula_sum 'C60 H56 Cu F6 N4 O P'
_chemical_formula_weight 1057.65
_chemical_name_systematic ' ?'
_space_group_IT_number 2
_symmetry_cell_setting triclinic
_symmetry_space_group_name_Hall '-P 1'
_symmetry_space_group_name_H-M 'P -1'
_atom_type_scat_source 'International Tables for Crystallography (Vol C) '
_cell_angle_alpha 99.5819(14)
_cell_angle_beta 96.7263(13)
_cell_angle_gamma 97.3311(12)
_cell_formula_units_Z 2
_cell_length_a 12.8486(4)
_cell_length_b 13.7341(4)
_cell_length_c 15.1678(3)
_cell_measurement_reflns_used 33837
_cell_measurement_temperature 296
_cell_measurement_theta_max 31
_cell_measurement_theta_min 3
_cell_volume 2591.32(12)
_computing_cell_refinement DENZO/SCALEPACK_(Otwinowski,_1996)
_computing_data_collection Collect_(Nonius,_1998)
_computing_data_reduction DENZO/SCALEPACK_(Otwinowski,_1996)
_computing_molecular_graphics
;
    ORTEP (Johnson, 1976)
    Xtal_GX (Hall, 1995)
    PLUTON (Spek, 1991)
;
_computing_publication_material CIF_VAX_MolEN_(Fair,_1990)
_computing_structure_refinement SHELX97_(Sheldrick,_1997)
_computing_structure_solution PATTY_(DIRDIF92,_Beurskins,_1992)
_diffrn_ambient_temperature 296
_diffrn_radiation_type MO-K\a
_diffrn_radiation_wavelength 0.71073
_diffrn_reflns_av_R_equivalents 0.055
_diffrn_reflns_limit_h_max 18
_diffrn_reflns_limit_h_min 0
_diffrn_reflns_limit_k_max 19
_diffrn_reflns_limit_k_min -19
_diffrn_reflns_limit_l_max 20
_diffrn_reflns_limit_l_min -20
_diffrn_reflns_number 33837
_diffrn_reflns_theta_max 31.93
_diffrn_reflns_theta_min 3.36
_exptl_absorpt_coefficient_mu 0.516
_exptl_absorpt_correction_T_max 0.9112
_exptl_absorpt_correction_T_min 0.7508
_exptl_absorpt_correction_type refined_empirical_(Otwinowski_
_exptl_crystal_colour orange
_exptl_crystal_density_diffrn 1.36
_exptl_crystal_description chunk
_exptl_crystal_F_000 1100
_exptl_crystal_size_max 0.25
_exptl_crystal_size_mid 0.20
_exptl_crystal_size_min 0.18
_refine_diff_density_max 0.67
_refine_diff_density_min -0.56
_refine_ls_extinction_coef 0.24E-01
_refine_ls_extinction_method SHELXL97_(Sheldrick_1997)
_refine_ls_goodness_of_fit_ref 1.033
_refine_ls_hydrogen_treatment H_atoms_riding
_refine_ls_matrix_type full
_refine_ls_number_parameters 666
_refine_ls_number_reflns 13753
_refine_ls_number_restraints 0
_refine_ls_R_factor_gt 0.074
_refine_ls_shift/su_max 0.040
_refine_ls_structure_factor_coef Fsqd
_refine_ls_weighting_details 'w=1/[\s^2^(Fo^2^)+(0.1227P)^2^+1.3472P] where P=(Fo^2^+2Fc^2^)/3'
_refine_ls_weighting_scheme calc
_refine_ls_wR_factor_ref 0.190
_reflns_number_gt 7182
_reflns_number_total 13753
_reflns_threshold_expression >2.0\s(I)
_cod_data_source_file ic000082s_4.cif
_cod_data_source_block '[Cu(DPTMP)2]PF6-THF'
_cod_depositor_comments
;
The following automatic conversions were performed:

'_refine_ls_weighting_scheme' value 'calc ' changed to 'calc'
according to the built-in table from CIF Core dictionary named
'cif_core.dic' version 2.4.1 from 2010-06-29.

Automatic conversion script
Id: cif_fix_values 1646 2011-03-28 12:23:43Z adriana 
;
_cod_original_cell_volume 2591.3(2)
_cod_original_formula_sum 'C60 H56 Cu1 F6 N4 O1 P1'
_cod_database_code 4321202

loop_
_symmetry_equiv_pos_as_xyz
'x, y, z'
'-x, -y, -z'

loop_
_atom_site_aniso_label
_atom_site_aniso_U_11
_atom_site_aniso_U_22
_atom_site_aniso_U_33
_atom_site_aniso_U_12
_atom_site_aniso_U_13
_atom_site_aniso_U_23
Cu 0.0415(3) 0.0599(3) 0.0473(3) 0.00107(19) -0.00415(17) -0.00195(19)
P(1) 0.0894(11) 0.0920(10) 0.1125(12) -0.0125(8) 0.0008(9) 0.0246(9)
F(1) 0.191(6) 0.125(4) 0.466(13) 0.000(4) 0.087(7) -0.053(6)
F(2) 0.193(7) 0.399(12) 0.340(11) 0.107(8) -0.160(8) -0.028(10)
F(3) 0.187(6) 0.595(17) 0.166(5) -0.036(8) 0.057(5) 0.154(8)
F(4) 0.258(8) 0.291(8) 0.147(5) 0.119(6) -0.046(5) 0.022(5)
F(5) 0.468(16) 0.213(7) 0.397(14) -0.043(9) 0.323(14) 0.016(8)
F(6) 0.218(6) 0.115(3) 0.224(6) 0.008(4) -0.016(5) 0.002(4)
O(301) 0.144(6) 0.243(9) 0.224(8) -0.024(6) -0.016(5) 0.074(7)
N(11) 0.0424(15) 0.0528(16) 0.0449(15) 0.0079(12) 0.0012(12) 0.0010(12)
N(21) 0.0376(15) 0.0618(17) 0.0447(15) 0.0036(12) 0.0001(11) 0.0024(13)
N(112) 0.0419(15) 0.0535(16) 0.0428(14) 0.0054(12) -0.0011(11) 0.0033(12)
N(212) 0.0353(14) 0.0544(16) 0.0460(15) 0.0037(12) 0.0014(11) 0.0054(12)
C(12) 0.047(2) 0.063(2) 0.054(2) 0.0122(16) 0.0056(16) 0.0097(17)
C(13) 0.055(2) 0.077(3) 0.059(2) 0.018(2) 0.0045(18) 0.018(2)
C(14) 0.050(2) 0.086(3) 0.051(2) 0.021(2) -0.0011(16) 0.0095(19)
C(15) 0.0403(18) 0.071(2) 0.0470(18) 0.0101(16) -0.0014(14) -0.0012(17)
C(16) 0.047(2) 0.079(3) 0.055(2) 0.0030(19) -0.0103(17) -0.011(2)
C(17) 0.051(2) 0.063(2) 0.072(3) -0.0045(18) -0.0031(19) -0.014(2)
C(18) 0.048(2) 0.060(2) 0.060(2) 0.0042(16) 0.0054(16) -0.0042(17)
C(19) 0.061(2) 0.056(2) 0.081(3) -0.0009(19) 0.011(2) 0.003(2)
C(22) 0.0384(18) 0.079(3) 0.051(2) 0.0046(17) 0.0011(15) 0.0017(18)
C(23) 0.038(2) 0.106(3) 0.060(2) 0.007(2) 0.0012(17) -0.001(2)
C(24) 0.0378(19) 0.090(3) 0.059(2) 0.0028(19) -0.0047(16) 0.000(2)
C(25) 0.0385(18) 0.072(2) 0.054(2) -0.0017(16) -0.0020(15) 0.0027(17)
C(26) 0.050(2) 0.094(3) 0.052(2) -0.003(2) -0.0075(17) -0.012(2)
C(27) 0.051(2) 0.083(3) 0.053(2) 0.001(2) 0.0007(17) -0.0133(19)
C(28) 0.0455(19) 0.056(2) 0.0446(17) 0.0028(15) 0.0031(14) 0.0002(15)
C(29) 0.052(2) 0.0508(19) 0.0491(18) 0.0069(15) 0.0083(15) 0.0051(15)
C(110) 0.075(3) 0.067(3) 0.074(3) 0.006(2) 0.011(2) 0.022(2)
C(111) 0.057(2) 0.063(2) 0.054(2) 0.0077(18) 0.0069(17) 0.0096(18)
C(113) 0.0405(17) 0.0537(19) 0.0460(18) 0.0039(14) 0.0015(14) -0.0038(15)
C(114) 0.0363(17) 0.059(2) 0.0441(17) 0.0054(14) -0.0022(13) 0.0000(15)
C(115) 0.096(4) 0.103(4) 0.098(4) 0.026(3) -0.006(3) 0.046(3)
C(116) 0.070(3) 0.131(5) 0.068(3) 0.021(3) -0.020(2) 0.021(3)
C(117) 0.088(4) 0.068(3) 0.133(5) -0.014(3) 0.008(3) 0.011(3)
C(118) 0.112(5) 0.084(4) 0.114(5) -0.004(3) 0.000(4) 0.043(3)
C(121) 0.057(2) 0.061(2) 0.061(2) 0.0080(18) 0.0111(18) 0.0158(18)
C(122) 0.069(3) 0.062(2) 0.075(3) 0.003(2) 0.017(2) 0.006(2)
C(123) 0.084(4) 0.076(3) 0.093(4) -0.011(3) 0.021(3) -0.006(3)
C(124) 0.093(4) 0.081(3) 0.108(4) -0.022(3) 0.017(3) 0.005(3)
C(125) 0.090(4) 0.091(4) 0.115(5) -0.013(3) 0.031(3) 0.033(3)
C(126) 0.081(3) 0.087(3) 0.071(3) 0.001(3) 0.016(2) 0.020(2)
C(131) 0.059(2) 0.083(3) 0.061(2) 0.009(2) 0.0018(19) 0.026(2)
C(132) 0.096(4) 0.076(3) 0.064(3) 0.019(3) -0.007(2) 0.015(2)
C(133) 0.108(5) 0.110(4) 0.070(3) 0.009(4) -0.016(3) 0.019(3)
C(134) 0.084(4) 0.209(8) 0.085(4) 0.008(5) -0.025(3) 0.045(5)
C(135) 0.088(5) 0.305(12) 0.086(5) 0.068(6) 0.000(4) 0.037(6)
C(136) 0.078(4) 0.210(8) 0.065(3) 0.053(4) 0.001(3) 0.018(4)
C(210) 0.0387(17) 0.058(2) 0.0534(19) 0.0082(15) 0.0079(14) 0.0072(16)
C(211) 0.0402(17) 0.0531(19) 0.0490(18) 0.0054(14) 0.0039(14) 0.0108(15)
C(213) 0.0349(16) 0.0511(18) 0.0465(17) 0.0025(13) -0.0012(13) 0.0045(14)
C(214) 0.0376(17) 0.060(2) 0.0458(18) 0.0008(15) -0.0010(14) 0.0022(15)
C(215) 0.039(2) 0.171(6) 0.097(4) 0.012(3) 0.004(2) -0.027(4)
C(216) 0.043(2) 0.138(5) 0.072(3) 0.005(3) -0.013(2) -0.004(3)
C(217) 0.067(3) 0.073(3) 0.059(2) 0.010(2) 0.014(2) -0.009(2)
C(218) 0.048(2) 0.087(3) 0.070(3) 0.016(2) 0.0110(19) 0.000(2)
C(221) 0.0321(17) 0.081(3) 0.059(2) 0.0072(17) 0.0025(15) -0.0025(19)
C(222) 0.064(3) 0.095(3) 0.059(2) 0.004(2) 0.007(2) 0.002(2)
C(223) 0.083(4) 0.114(4) 0.065(3) -0.009(3) 0.009(2) 0.011(3)
C(224) 0.061(3) 0.133(5) 0.064(3) 0.001(3) 0.009(2) -0.017(3)
C(225) 0.067(3) 0.109(4) 0.098(4) 0.026(3) 0.012(3) -0.021(3)
C(226) 0.070(3) 0.098(4) 0.073(3) 0.022(3) 0.005(2) 0.001(3)
C(231) 0.0382(18) 0.058(2) 0.055(2) 0.0063(15) 0.0078(15) 0.0035(16)
C(232) 0.058(2) 0.070(3) 0.072(3) -0.003(2) 0.001(2) 0.006(2)
C(233) 0.059(3) 0.074(3) 0.093(3) -0.015(2) 0.006(2) 0.002(2)
C(234) 0.046(2) 0.092(3) 0.080(3) -0.004(2) 0.002(2) -0.017(3)
C(235) 0.051(2) 0.113(4) 0.060(2) 0.016(2) -0.0049(19) -0.002(2)
C(236) 0.048(2) 0.077(3) 0.059(2) 0.0094(18) 0.0018(17) 0.0100(19)
C(302) 0.131(10) 0.141(9) 0.63(4) 0.003(7) -0.036(14) 0.167(15)
C(303) 0.131(10) 0.164(11) 0.74(4) -0.021(9) -0.068(17) 0.179(18)
C(304) 0.103(7) 0.143(9) 0.49(3) 0.017(7) 0.031(11) 0.111(12)
C(305) 0.157(10) 0.191(11) 0.216(11) 0.053(9) 0.033(8) 0.050(9)

loop_
_atom_site_label
_atom_site_fract_x
_atom_site_fract_y
_atom_site_fract_z
_atom_site_U_iso_or_equiv
_atom_site_thermal_displace_type
_atom_site_calc_flag
Cu 0.14447(3) 0.19769(3) 0.27160(3) 0.05238(16) Uani ?
P(1) 0.51069(14) -0.20560(13) 0.21604(13) 0.1007(6) Uani ?
F(1) 0.4909(6) -0.3152(4) 0.1802(7) 0.272(5) Uani ?
F(2) 0.4216(7) -0.1896(8) 0.1541(7) 0.332(6) Uani ?
F(3) 0.5854(6) -0.1864(9) 0.1531(5) 0.312(6) Uani ?
F(4) 0.6104(6) -0.2178(6) 0.2782(4) 0.233(4) Uani ?
F(5) 0.4421(11) -0.2245(6) 0.2845(8) 0.351(7) Uani ?
F(6) 0.5258(5) -0.0954(4) 0.2697(4) 0.194(3) Uani ?
O(301) 0.2337(6) 0.4909(8) 0.8560(6) 0.208(4) Uani ?
N(11) 0.0589(2) 0.1986(2) 0.14837(19) 0.0480(8) Uani ?
N(21) 0.2832(2) 0.2580(2) 0.34572(19) 0.0497(8) Uani ?
N(112) 0.0740(2) 0.0522(2) 0.24421(18) 0.0475(8) Uani ?
N(212) 0.0868(2) 0.2723(2) 0.38816(18) 0.0463(8) Uani ?
C(12) 0.0522(3) 0.2733(3) 0.1018(3) 0.0546(11) Uani ?
C(13) -0.0257(3) 0.2653(3) 0.0250(3) 0.0626(13) Uani ?
C(14) -0.0921(3) 0.1767(3) -0.0065(3) 0.0624(13) Uani ?
C(15) -0.0837(3) 0.0962(3) 0.0401(2) 0.0546(10) Uani ?
C(16) -0.1509(3) 0.0016(3) 0.0154(3) 0.0651(13) Uani ?
C(17) -0.1468(3) -0.0691(3) 0.0656(3) 0.0672(13) Uani ?
C(18) -0.0725(3) -0.0571(3) 0.1462(3) 0.0583(11) Uani ?
C(19) -0.0672(3) -0.1283(3) 0.2032(3) 0.0679(13) Uani ?
C(22) 0.3800(3) 0.2464(3) 0.3256(2) 0.0581(12) Uani ?
C(23) 0.4737(3) 0.2832(4) 0.3875(3) 0.0707(13) Uani ?
C(24) 0.4655(3) 0.3342(3) 0.4727(3) 0.0654(13) Uani ?
C(25) 0.3640(3) 0.3492(3) 0.4942(3) 0.0575(10) Uani ?
C(26) 0.3469(3) 0.4033(4) 0.5785(3) 0.0707(13) Uani ?
C(27) 0.2503(3) 0.4180(3) 0.5971(3) 0.0667(13) Uani ?
C(28) 0.1559(3) 0.3756(3) 0.5334(2) 0.0505(10) Uani ?
C(29) 0.0528(3) 0.3868(3) 0.5512(2) 0.0511(10) Uani ?
C(110) 0.0105(4) -0.1083(3) 0.2783(3) 0.0713(16) Uani ?
C(111) 0.0813(3) -0.0174(3) 0.2954(3) 0.0583(11) Uani ?
C(113) -0.0014(3) 0.0331(3) 0.1707(2) 0.0489(10) Uani ?
C(114) -0.0084(3) 0.1120(3) 0.1178(2) 0.0484(10) Uani ?
C(115) -0.0364(5) 0.3577(4) -0.0171(4) 0.096(2) Uani ?
C(116) -0.1762(4) 0.1641(5) -0.0881(3) 0.091(2) Uani ?
C(117) -0.1443(5) -0.2238(4) 0.1824(5) 0.100(2) Uani ?
C(118) 0.0202(5) -0.1805(4) 0.3425(4) 0.103(2) Uani ?
C(121) 0.1291(3) 0.3653(3) 0.1376(3) 0.0590(11) Uani ?
C(122) 0.1395(4) 0.4111(3) 0.2269(3) 0.0695(14) Uani ?
C(123) 0.2143(4) 0.4955(4) 0.2617(4) 0.088(2) Uani ?
C(124) 0.2785(5) 0.5359(4) 0.2084(4) 0.098(2) Uani ?
C(125) 0.2699(5) 0.4917(4) 0.1198(4) 0.098(2) Uani ?
C(126) 0.1967(4) 0.4079(4) 0.0828(3) 0.0796(16) Uani ?
C(131) 0.1711(3) 0.0065(3) 0.3723(3) 0.0669(13) Uani ?
C(132) 0.1626(4) 0.0669(4) 0.4522(3) 0.0794(18) Uani ?
C(133) 0.2465(5) 0.0907(5) 0.5211(4) 0.099(2) Uani ?
C(134) 0.3370(5) 0.0539(7) 0.5113(5) 0.128(3) Uani ?
C(135) 0.3458(6) -0.0122(8) 0.4318(5) 0.157(4) Uani ?
C(136) 0.2632(5) -0.0327(6) 0.3634(4) 0.116(3) Uani ?
C(210) -0.0318(3) 0.3359(3) 0.4878(2) 0.0502(10) Uani ?
C(211) -0.0114(3) 0.2774(3) 0.4079(2) 0.0476(10) Uani ?
C(213) 0.1701(3) 0.3206(2) 0.4506(2) 0.0456(9) Uani ?
C(214) 0.2753(3) 0.3093(3) 0.4290(2) 0.0498(10) Uani ?
C(215) 0.5803(4) 0.2650(5) 0.3597(4) 0.109(2) Uani ?
C(216) 0.5634(3) 0.3727(5) 0.5420(3) 0.0895(19) Uani ?
C(217) 0.0352(4) 0.4517(3) 0.6366(3) 0.0684(14) Uani ?
C(218) -0.1453(3) 0.3429(4) 0.5031(3) 0.0693(14) Uani ?
C(221) 0.3865(3) 0.1978(3) 0.2310(3) 0.0596(12) Uani ?
C(222) 0.3709(4) 0.2519(4) 0.1626(3) 0.0749(14) Uani ?
C(223) 0.3852(4) 0.2139(5) 0.0753(3) 0.090(2) Uani ?
C(224) 0.4135(4) 0.1202(5) 0.0560(4) 0.091(2) Uani ?
C(225) 0.4264(4) 0.0642(5) 0.1217(4) 0.095(2) Uani ?
C(226) 0.4131(4) 0.1033(4) 0.2099(3) 0.0816(18) Uani ?
C(231) -0.0993(3) 0.2150(3) 0.3415(2) 0.0512(10) Uani ?
C(232) -0.1448(3) 0.1237(3) 0.3582(3) 0.0693(14) Uani ?
C(233) -0.2278(4) 0.0652(4) 0.2974(4) 0.0795(16) Uani ?
C(234) -0.2660(3) 0.0972(4) 0.2219(3) 0.0783(15) Uani ?
C(235) -0.2226(3) 0.1876(4) 0.2052(3) 0.0775(15) Uani ?
C(236) -0.1391(3) 0.2465(3) 0.2642(3) 0.0621(13) Uani ?
C(302) 0.2586(10) 0.5817(9) 0.8681(14) 0.298(13) Uani ?
C(303) 0.3620(11) 0.6198(10) 0.8954(17) 0.348(13) Uani ?
C(304) 0.4180(8) 0.5414(9) 0.8782(12) 0.240(10) Uani ?
C(305) 0.3401(10) 0.4548(9) 0.8637(9) 0.184(6) Uani ?
H(16) -0.1991 -0.0109 -0.0374 0.0850 Uiso calc
H(17) -0.1938 -0.1285 0.0477 0.0880 Uiso calc
H(26) 0.4051 0.4295 0.6223 0.0920 Uiso calc
H(27) 0.2435 0.4563 0.6521 0.0860 Uiso calc
H(11A) -0.0021 0.3533 -0.0703 0.1260 Uiso calc
H(11B) -0.0036 0.4164 0.0255 0.1260 Uiso calc
H(11C) -0.1100 0.3616 -0.0331 0.1260 Uiso calc
H(11D) -0.2433 0.1730 -0.0685 0.1190 Uiso calc
H(11E) -0.1813 0.0984 -0.1234 0.1190 Uiso calc
H(11F) -0.1573 0.2130 -0.1242 0.1190 Uiso calc
H(11G) -0.1066 -0.2791 0.1876 0.1300 Uiso calc
H(11H) -0.1807 -0.2322 0.1221 0.1300 Uiso calc
H(11I) -0.1948 -0.2211 0.2243 0.1300 Uiso calc
H(11J) -0.0449 -0.1916 0.3671 0.1340 Uiso calc
H(11K) 0.0771 -0.1532 0.3906 0.1340 Uiso calc
H(11L) 0.0347 -0.2427 0.3107 0.1340 Uiso calc
H(122) 0.0957 0.3850 0.2647 0.0900 Uiso calc
H(123) 0.2202 0.5245 0.3224 0.1150 Uiso calc
H(124) 0.3276 0.5928 0.2317 0.1280 Uiso calc
H(125) 0.3146 0.5188 0.0833 0.1270 Uiso calc
H(126) 0.1921 0.3798 0.0220 0.1040 Uiso calc
H(132) 0.0996 0.0918 0.4599 0.1030 Uiso calc
H(133) 0.2405 0.1326 0.5745 0.1280 Uiso calc
H(134) 0.3943 0.0721 0.5572 0.1670 Uiso calc
H(135) 0.4068 -0.0413 0.4262 0.2040 Uiso calc
H(136) 0.2693 -0.0740 0.3096 0.1520 Uiso calc
H(21A) 0.6315 0.3238 0.3821 0.1420 Uiso calc
H(21B) 0.5740 0.2497 0.2951 0.1420 Uiso calc
H(21C) 0.6028 0.2099 0.3845 0.1420 Uiso calc
H(21D) 0.5637 0.3341 0.5892 0.1170 Uiso calc
H(21E) 0.5628 0.4415 0.5672 0.1170 Uiso calc
H(21F) 0.6258 0.3670 0.5134 0.1170 Uiso calc
H(21G) 0.0247 0.4114 0.6818 0.0890 Uiso calc
H(21H) -0.0263 0.4830 0.6248 0.0890 Uiso calc
H(21I) 0.0961 0.5020 0.6578 0.0890 Uiso calc
H(21J) -0.1928 0.3028 0.4529 0.0900 Uiso calc
H(21K) -0.1570 0.4112 0.5086 0.0900 Uiso calc
H(21L) -0.1581 0.3191 0.5575 0.0900 Uiso calc
H(222) 0.3504 0.3147 0.1756 0.0980 Uiso calc
H(223) 0.3759 0.2514 0.0300 0.1170 Uiso calc
H(224) 0.4239 0.0947 -0.0025 0.1190 Uiso calc
H(225) 0.4441 0.0004 0.1077 0.1230 Uiso calc
H(226) 0.4223 0.0653 0.2548 0.1060 Uiso calc
H(232) -0.1196 0.1015 0.4102 0.0900 Uiso calc
H(233) -0.2572 0.0037 0.3087 0.1030 Uiso calc
H(234) -0.3216 0.0580 0.1815 0.1020 Uiso calc
H(235) -0.2495 0.2096 0.1537 0.1010 Uiso calc
H(236) -0.1098 0.3074 0.2518 0.0810 Uiso calc
H(30A) 0.4712 0.5416 0.9292 0.3110 Uiso calc
H(30B) 0.4526 0.5449 0.8251 0.3110 Uiso calc
H(30C) 0.2179 0.6114 0.9126 0.3860 Uiso calc
H(30D) 0.2368 0.6034 0.8120 0.3860 Uiso calc
H(30E) 0.3483 0.4195 0.9138 0.2380 Uiso calc
H(30F) 0.3467 0.4099 0.8087 0.2380 Uiso calc
H(30G) 0.3737 0.6481 0.9594 0.4530 Uiso calc
H(30H) 0.3840 0.6716 0.8623 0.4530 Uiso calc

loop_
_geom_angle_atom_site_label_1
_geom_angle_atom_site_label_2
_geom_angle_atom_site_label_3
_geom_angle
_geom_angle_publ_flag
N(21) Cu N(112) 128.85(12) ?
N(21) Cu N(11) 140.15(12) ?
N(112) Cu N(11) 81.82(11) ?
N(21) Cu N(212) 81.23(11) ?
N(112) Cu N(212) 108.22(11) ?
N(11) Cu N(212) 116.18(11) ?
F(2) P(1) F(3) 92.1(6) ?
F(2) P(1) F(5) 91.9(7) ?
F(3) P(1) F(5) 175.9(7) ?
F(2) P(1) F(1) 91.5(5) ?
F(3) P(1) F(1) 93.0(6) ?
F(5) P(1) F(1) 87.8(5) ?
F(2) P(1) F(4) 175.9(6) ?
F(3) P(1) F(4) 84.1(5) ?
F(5) P(1) F(4) 91.8(7) ?
F(1) P(1) F(4) 90.4(5) ?
F(2) P(1) F(6) 92.5(4) ?
F(3) P(1) F(6) 96.2(5) ?
F(5) P(1) F(6) 82.8(4) ?
F(1) P(1) F(6) 169.8(5) ?
F(4) P(1) F(6) 86.2(4) ?
C(12) N(11) C(114) 118.0(3) ?
C(12) N(11) Cu 130.1(2) ?
C(114) N(11) Cu 111.5(2) ?
C(22) N(21) C(214) 118.0(3) ?
C(22) N(21) Cu 127.4(2) ?
C(214) N(21) Cu 114.3(2) ?
C(111) N(112) C(113) 118.6(3) ?
C(111) N(112) Cu 128.5(2) ?
C(113) N(112) Cu 112.0(2) ?
C(211) N(212) C(213) 118.3(3) ?
C(211) N(212) Cu 131.9(2) ?
C(213) N(212) Cu 109.7(2) ?
N(11) C(12) C(13) 122.0(4) ?
N(11) C(12) C(121) 115.4(3) ?
C(13) C(12) C(121) 122.5(4) ?
C(14) C(13) C(12) 119.5(4) ?
C(14) C(13) C(115) 121.8(4) ?
C(12) C(13) C(115) 118.6(4) ?
C(13) C(14) C(15) 119.1(3) ?
C(13) C(14) C(116) 121.6(4) ?
C(15) C(14) C(116) 119.3(4) ?
C(114) C(15) C(14) 117.8(4) ?
C(114) C(15) C(16) 118.1(4) ?
C(14) C(15) C(16) 124.1(3) ?
C(17) C(16) C(15) 122.2(4) ?
C(16) C(17) C(18) 122.3(4) ?
C(113) C(18) C(19) 118.1(3) ?
C(113) C(18) C(17) 117.3(4) ?
C(19) C(18) C(17) 124.5(4) ?
C(110) C(19) C(18) 118.7(4) ?
C(110) C(19) C(117) 121.0(4) ?
C(18) C(19) C(117) 120.3(4) ?
N(21) C(22) C(23) 123.0(3) ?
N(21) C(22) C(221) 116.6(3) ?
C(23) C(22) C(221) 120.3(3) ?
C(24) C(23) C(22) 118.9(4) ?
C(24) C(23) C(215) 121.5(4) ?
C(22) C(23) C(215) 119.6(4) ?
C(23) C(24) C(25) 118.8(3) ?
C(23) C(24) C(216) 120.8(4) ?
C(25) C(24) C(216) 120.4(4) ?
C(214) C(25) C(24) 118.5(3) ?
C(214) C(25) C(26) 118.2(3) ?
C(24) C(25) C(26) 123.4(3) ?
C(27) C(26) C(25) 122.5(3) ?
C(26) C(27) C(28) 121.6(4) ?
C(213) C(28) C(29) 119.4(3) ?
C(213) C(28) C(27) 117.3(3) ?
C(29) C(28) C(27) 123.4(3) ?
C(210) C(29) C(28) 118.0(3) ?
C(210) C(29) C(217) 121.3(3) ?
C(28) C(29) C(217) 120.7(3) ?
C(19) C(110) C(111) 119.1(4) ?
C(19) C(110) C(118) 121.6(4) ?
C(111) C(110) C(118) 119.3(4) ?
N(112) C(111) C(110) 122.6(4) ?
N(112) C(111) C(131) 115.5(3) ?
C(110) C(111) C(131) 121.9(4) ?
N(112) C(113) C(18) 122.8(3) ?
N(112) C(113) C(114) 116.8(3) ?
C(18) C(113) C(114) 120.4(3) ?
N(11) C(114) C(15) 123.5(3) ?
N(11) C(114) C(113) 116.9(3) ?
C(15) C(114) C(113) 119.6(3) ?
C(122) C(121) C(126) 117.3(4) ?
C(122) C(121) C(12) 121.1(4) ?
C(126) C(121) C(12) 121.6(4) ?
C(124) C(123) C(122) 120.8(5) ?
C(123) C(124) C(125) 118.9(5) ?
C(124) C(125) C(126) 122.0(5) ?
C(125) C(126) C(121) 119.7(5) ?
C(136) C(131) C(132) 119.0(4) ?
C(136) C(131) C(111) 120.0(4) ?
C(132) C(131) C(111) 121.1(4) ?
C(131) C(132) C(133) 120.5(5) ?
C(134) C(133) C(132) 120.2(6) ?
C(133) C(134) C(135) 120.4(6) ?
C(136) C(135) C(134) 118.6(7) ?
C(135) C(136) C(131) 121.2(6) ?
C(231) C(232) C(233) 120.3(4) ?
C(29) C(210) C(211) 119.3(3) ?
C(29) C(210) C(218) 121.0(3) ?
C(211) C(210) C(218) 119.6(3) ?
N(212) C(211) C(210) 122.5(3) ?
N(212) C(211) C(231) 116.2(3) ?
C(210) C(211) C(231) 121.3(3) ?
N(212) C(213) C(28) 122.2(3) ?
N(212) C(213) C(214) 116.8(3) ?
C(28) C(213) C(214) 121.0(3) ?
N(21) C(214) C(25) 122.8(3) ?
N(21) C(214) C(213) 117.7(3) ?
C(25) C(214) C(213) 119.5(3) ?
C(226) C(221) C(222) 118.7(4) ?
C(226) C(221) C(22) 122.6(4) ?
C(222) C(221) C(22) 118.6(4) ?
C(223) C(222) C(221) 120.9(5) ?
C(224) C(223) C(222) 119.4(5) ?
C(225) C(224) C(223) 120.8(5) ?
C(224) C(225) C(226) 119.6(5) ?
C(221) C(226) C(225) 120.5(5) ?
C(236) C(231) C(232) 118.6(4) ?
C(236) C(231) C(211) 121.7(3) ?
C(232) C(231) C(211) 119.7(3) ?
C(121) C(122) C(123) 121.3(4) ?
C(234) C(233) C(232) 120.4(4) ?
C(233) C(234) C(235) 119.8(4) ?
C(234) C(235) C(236) 120.8(4) ?
C(231) C(236) C(235) 120.1(4) ?
C(302) O(301) C(305) 102.5(9) ?
C(303) C(304) C(305) 104.4(10) ?
O(301) C(302) C(303) 117.8(11) ?
C(304) C(305) O(301) 106.4(9) ?
C(302) C(303) C(304) 106.3(13) ?

loop_
_geom_bond_atom_site_label_1
_geom_bond_atom_site_label_2
_geom_bond_distance
_geom_bond_publ_flag
Cu N(21) 1.993(3) ?
Cu N(112) 2.039(3) ?
Cu N(11) 2.058(3) ?
Cu N(212) 2.150(3) ?
P(1) F(2) 1.457(6) ?
P(1) F(3) 1.461(6) ?
P(1) F(5) 1.472(7) ?
P(1) F(1) 1.491(6) ?
P(1) F(4) 1.543(6) ?
P(1) F(6) 1.570(5) ?
N(11) C(12) 1.345(5) ?
N(11) C(114) 1.355(4) ?
N(21) C(22) 1.337(5) ?
N(21) C(214) 1.362(4) ?
N(112) C(111) 1.334(5) ?
N(112) C(113) 1.355(4) ?
N(212) C(211) 1.339(4) ?
N(212) C(213) 1.362(4) ?
C(12) C(13) 1.423(5) ?
C(12) C(121) 1.481(5) ?
C(13) C(14) 1.371(6) ?
C(13) C(115) 1.528(6) ?
C(14) C(15) 1.416(6) ?
C(14) C(116) 1.517(5) ?
C(15) C(114) 1.402(5) ?
C(15) C(16) 1.432(6) ?
C(16) C(17) 1.332(6) ?
C(17) C(18) 1.433(6) ?
C(18) C(113) 1.408(5) ?
C(18) C(19) 1.412(6) ?
C(19) C(110) 1.388(6) ?
C(19) C(117) 1.503(6) ?
C(22) C(23) 1.417(5) ?
C(22) C(221) 1.495(5) ?
C(23) C(24) 1.387(6) ?
C(23) C(215) 1.517(6) ?
C(24) C(25) 1.412(6) ?
C(24) C(216) 1.518(5) ?
C(25) C(214) 1.405(5) ?
C(25) C(26) 1.424(6) ?
C(26) C(27) 1.336(6) ?
C(27) C(28) 1.450(5) ?
C(28) C(213) 1.396(5) ?
C(28) C(29) 1.405(5) ?
C(29) C(210) 1.390(5) ?
C(29) C(217) 1.503(5) ?
C(110) C(111) 1.415(6) ?
C(110) C(118) 1.508(6) ?
C(111) C(131) 1.503(5) ?
C(113) C(114) 1.458(5) ?
C(121) C(122) 1.378(6) ?
C(121) C(126) 1.411(6) ?
C(123) C(124) 1.353(7) ?
C(123) C(122) 1.393(6) ?
C(124) C(125) 1.365(8) ?
C(125) C(126) 1.381(7) ?
C(131) C(136) 1.374(7) ?
C(131) C(132) 1.375(7) ?
C(132) C(133) 1.376(7) ?
C(133) C(134) 1.339(9) ?
C(134) C(135) 1.409(11) ?
C(135) C(136) 1.360(8) ?
C(232) C(231) 1.390(6) ?
C(232) C(233) 1.392(6) ?
C(210) C(211) 1.410(5) ?
C(210) C(218) 1.516(5) ?
C(211) C(231) 1.490(5) ?
C(213) C(214) 1.449(5) ?
C(221) C(226) 1.381(6) ?
C(221) C(222) 1.383(6) ?
C(222) C(223) 1.383(7) ?
C(223) C(224) 1.375(8) ?
C(224) C(225) 1.364(8) ?
C(225) C(226) 1.395(7) ?
C(231) C(236) 1.382(5) ?
C(233) C(234) 1.356(7) ?
C(234) C(235) 1.370(7) ?
C(235) C(236) 1.386(6) ?
O(301) C(302) 1.225(12) ?
O(301) C(305) 1.511(12) ?
C(304) C(303) 1.375(18) ?
C(304) C(305) 1.423(13) ?
C(302) C(303) 1.354(14) ?
